data_4301610
loop_
_publ_author_name
'Hamid Choujaa'
'Samuel D. Cosham'
'Andrew L. Johnson'
'Graeme R. Kafka'
'Mary F. Mahon'
'Sarah L. Masters'
'Kieran C. Molloy'
'David W. H. Rankin'
'Heather E. Robertson'
'Derek A. Wann'

_publ_section_title
;
Structural Tungsten-Imido Chemistry: The Gas-Phase Structure of
W(NBut)2(NHBut)2 and the Solid-State Structures of Novel Heterobimetallic
W/N/M (M = Rh, Pd, Zn) Species
;
_journal_name_full 'Inorganic Chemistry'
_journal_page_first 2289
_journal_page_last 2299
_journal_paper_doi 10.1021/ic8021134
_journal_volume 48
_journal_year 2009
_chemical_formula_sum 'C16 H38 N4 W'
_chemical_formula_weight 470.35
_chemical_name_systematic
; 
 ? 
;
_space_group_IT_number 60
_symmetry_cell_setting orthorhombic
_symmetry_space_group_name_Hall '-P 2n 2ab'
_symmetry_space_group_name_H-M 'P b c n'
_atom_sites_solution_hydrogens geom
_atom_sites_solution_primary direct
_atom_sites_solution_secondary difmap
_audit_creation_method SHELXL-97
_cell_angle_alpha 90.00
_cell_angle_beta 90.00
_cell_angle_gamma 90.00
_cell_formula_units_Z 4
_cell_length_a 12.7590(3)
_cell_length_b 9.3070(2)
_cell_length_c 18.2440(2)
_cell_measurement_reflns_used 52600
_cell_measurement_temperature 150(2)
_cell_measurement_theta_max 30.034
_cell_measurement_theta_min 2.910
_cell_volume 2166.44(7)
_computing_cell_refinement 'HKL Scalepack (Otwinowski & Minor 1997)'
_computing_data_collection 'Collect (Bruker AXS BV, 1997-2004)'
_computing_data_reduction 'Denzo & Scalepack (Otwinowski & Minor, 1997)'
_computing_molecular_graphics 'ORTEX (P.McArdle, 1995)'
_computing_publication_material 'SHELXL-97/2 (Sheldrick,1997)'
_computing_structure_refinement 'SHELXL-97 (Sheldrick, 1997)'
_computing_structure_solution 'SHELXS-97 (Sheldrick, 1990)'
_diffrn_ambient_temperature 150(2)
_diffrn_measured_fraction_theta_full 0.997
_diffrn_measured_fraction_theta_max 0.997
_diffrn_measurement_device_type '95mm CCD camera on \k-goniostat'
_diffrn_measurement_method CCD
_diffrn_radiation_monochromator graphite
_diffrn_radiation_source 'fine-focus sealed tube'
_diffrn_radiation_type MoK\a
_diffrn_radiation_wavelength 0.71073
_diffrn_reflns_av_R_equivalents 0.0780
_diffrn_reflns_av_sigmaI/netI 0.0273
_diffrn_reflns_limit_h_max 17
_diffrn_reflns_limit_h_min -17
_diffrn_reflns_limit_k_max 13
_diffrn_reflns_limit_k_min -12
_diffrn_reflns_limit_l_max 25
_diffrn_reflns_limit_l_min -25
_diffrn_reflns_number 43342
_diffrn_reflns_theta_full 30.04
_diffrn_reflns_theta_max 30.04
_diffrn_reflns_theta_min 4.38
_exptl_absorpt_coefficient_mu 5.333
_exptl_absorpt_correction_T_max 0.70
_exptl_absorpt_correction_T_min 0.26
_exptl_absorpt_correction_type multi-scan
_exptl_crystal_density_diffrn 1.442
_exptl_crystal_density_method 'not measured'
_exptl_crystal_description Block
_exptl_crystal_F_000 944
_exptl_crystal_size_max 0.30
_exptl_crystal_size_mid 0.10
_exptl_crystal_size_min 0.08
_refine_diff_density_max 1.825
_refine_diff_density_min -1.662
_refine_diff_density_rms 0.143
_refine_ls_extinction_coef 0.0038(3)
_refine_ls_extinction_expression Fc^*^=kFc[1+0.001xFc^2^\l^3^/sin(2\q)]^-1/4^
_refine_ls_extinction_method SHELXL
_refine_ls_goodness_of_fit_ref 1.048
_refine_ls_hydrogen_treatment constr
_refine_ls_matrix_type full
_refine_ls_number_parameters 170
_refine_ls_number_reflns 3155
_refine_ls_number_restraints 30
_refine_ls_restrained_S_all 1.043
_refine_ls_R_factor_all 0.0551
_refine_ls_R_factor_gt 0.0304
_refine_ls_shift/su_max 0.001
_refine_ls_shift/su_mean 0.000
_refine_ls_structure_factor_coef Fsqd
_refine_ls_weighting_details 'calc w=1/[\s^2^(Fo^2^)+(0.0378P)^2^+3.4211P] where P=(Fo^2^+2Fc^2^)/3'
_refine_ls_weighting_scheme calc
_refine_ls_wR_factor_gt 0.0708
_refine_ls_wR_factor_ref 0.0820
_reflns_number_gt 1974
_reflns_number_total 3155
_reflns_threshold_expression >2sigma(I)
_cod_data_source_file ic8021134_si_002_1.cif
_cod_data_source_block k04kcm6
_cod_depositor_comments
;
The following automatic conversions were performed:
'_symmetry_cell_setting' value 'Orthorhombic' changed to 'orthorhombic'
according to '/home/saulius/struct/CIF-dictionaries/cif_core.dic'
dictionary named 'cif_core.dic' version 2.4.1 from
2010-06-29.

'_exptl_absorpt_correction_type' value 'Multi-Scan' changed
to 'multi-scan' according to
'/home/saulius/struct/CIF-dictionaries/cif_core.dic' dictionary named
'cif_core.dic' version 2.4.1 from 2010-06-29.

Automatic conversion script
Id: cif_fix_enum 1527 2010-12-29 10:47:43Z saulius 
;
_cod_database_code 4301610

loop_
_symmetry_equiv_pos_as_xyz
'x, y, z'
'-x+1/2, -y+1/2, z+1/2'
'x+1/2, -y+1/2, -z'
'-x, y, -z+1/2'
'-x, -y, -z'
'x-1/2, y-1/2, -z-1/2'
'-x-1/2, y-1/2, z'
'x, -y, z-1/2'

loop_
_atom_site_label
_atom_site_type_symbol
_atom_site_fract_x
_atom_site_fract_y
_atom_site_fract_z
_atom_site_U_iso_or_equiv
_atom_site_adp_type
_atom_site_occupancy
_atom_site_symmetry_multiplicity
_atom_site_calc_flag
_atom_site_refinement_flags
_atom_site_disorder_assembly
_atom_site_disorder_group
W1 W 0.0000 0.325988(18) 0.2500 0.02668(10) Uani 1 2 d S . .
N1 N -0.0662(9) 0.2075(18) 0.3043(9) 0.047(3) Uani 0.50 1 d P A 1
N1A N -0.1055(8) 0.2267(15) 0.3100(9) 0.040(3) Uani 0.50 1 d P A 2
N2 N 0.0675(7) 0.4481(13) 0.3015(7) 0.047(2) Uani 0.50 1 d P A 1
N2A N 0.1112(6) 0.4247(12) 0.3073(6) 0.040(2) Uani 0.50 1 d P A 2
C1 C -0.1013(4) 0.1083(4) 0.3624(2) 0.0412(10) Uani 1 1 d D . .
C2 C -0.1392(18) 0.190(2) 0.4298(10) 0.085(6) Uani 0.50 1 d PD A 1
H2A H -0.2045 0.2402 0.4182 0.127 Uiso 0.50 1 calc PR A 1
H2B H -0.0858 0.2596 0.4447 0.127 Uiso 0.50 1 calc PR A 1
H2C H -0.1515 0.1218 0.4699 0.127 Uiso 0.50 1 calc PR A 1
C2A C -0.1808(19) 0.146(3) 0.4204(15) 0.124(11) Uani 0.50 1 d PD A 2
H2A1 H -0.2492 0.1621 0.3974 0.187 Uiso 0.50 1 calc PR A 2
H2A2 H -0.1586 0.2333 0.4460 0.187 Uiso 0.50 1 calc PR A 2
H2A3 H -0.1862 0.0666 0.4556 0.187 Uiso 0.50 1 calc PR A 2
C3 C -0.0048(11) 0.038(3) 0.3941(17) 0.092(9) Uani 0.50 1 d PD A 1
H3A H 0.0301 -0.0192 0.3561 0.139 Uiso 0.50 1 calc PR A 1
H3B H -0.0252 -0.0253 0.4347 0.139 Uiso 0.50 1 calc PR A 1
H3C H 0.0433 0.1117 0.4122 0.139 Uiso 0.50 1 calc PR A 1
C3A C 0.0106(11) 0.076(2) 0.3835(12) 0.063(5) Uani 0.50 1 d PD A 2
H3A1 H 0.0392 0.1558 0.4120 0.095 Uiso 0.50 1 calc PR A 2
H3A2 H 0.0528 0.0619 0.3391 0.095 Uiso 0.50 1 calc PR A 2
H3A3 H 0.0126 -0.0122 0.4131 0.095 Uiso 0.50 1 calc PR A 2
C4 C -0.172(3) -0.013(3) 0.3374(19) 0.169(19) Uani 0.50 1 d PD A 1
H4A H -0.1412 -0.0594 0.2941 0.253 Uiso 0.50 1 calc PR A 1
H4B H -0.2411 0.0250 0.3251 0.253 Uiso 0.50 1 calc PR A 1
H4C H -0.1785 -0.0841 0.3769 0.253 Uiso 0.50 1 calc PR A 1
C4A C -0.138(2) -0.0242(14) 0.3215(15) 0.094(8) Uani 0.50 1 d PD A 2
H4A1 H -0.2103 -0.0093 0.3044 0.140 Uiso 0.50 1 calc PR A 2
H4A2 H -0.1362 -0.1074 0.3545 0.140 Uiso 0.50 1 calc PR A 2
H4A3 H -0.0924 -0.0417 0.2794 0.140 Uiso 0.50 1 calc PR A 2
C5 C 0.1046(4) 0.5465(5) 0.3594(2) 0.0459(11) Uani 1 1 d D . .
C6 C 0.0064(12) 0.600(3) 0.3982(14) 0.052(6) Uani 0.50 1 d PD A 1
H6A H -0.0361 0.6562 0.3639 0.078 Uiso 0.50 1 calc PR A 1
H6B H 0.0264 0.6603 0.4399 0.078 Uiso 0.50 1 calc PR A 1
H6C H -0.0344 0.5176 0.4158 0.078 Uiso 0.50 1 calc PR A 1
C6A C -0.0069(11) 0.574(3) 0.3848(16) 0.055(6) Uani 0.50 1 d PD A 2
H6A1 H -0.0511 0.5962 0.3423 0.082 Uiso 0.50 1 calc PR A 2
H6A2 H -0.0076 0.6562 0.4186 0.082 Uiso 0.50 1 calc PR A 2
H6A3 H -0.0340 0.4890 0.4098 0.082 Uiso 0.50 1 calc PR A 2
C7 C 0.1590(18) 0.466(3) 0.4214(9) 0.079(7) Uani 0.50 1 d PD A 1
H7A H 0.2255 0.4264 0.4037 0.119 Uiso 0.50 1 calc PR A 1
H7B H 0.1139 0.3873 0.4383 0.119 Uiso 0.50 1 calc PR A 1
H7C H 0.1725 0.5320 0.4622 0.119 Uiso 0.50 1 calc PR A 1
C7A C 0.1894(17) 0.513(3) 0.4149(13) 0.094(9) Uani 0.50 1 d PD A 2
H7A1 H 0.2567 0.5020 0.3897 0.140 Uiso 0.50 1 calc PR A 2
H7A2 H 0.1721 0.4243 0.4409 0.140 Uiso 0.50 1 calc PR A 2
H7A3 H 0.1944 0.5925 0.4502 0.140 Uiso 0.50 1 calc PR A 2
C8 C 0.164(4) 0.676(3) 0.331(2) 0.100(14) Uani 0.50 1 d PD A 1
H8A H 0.2288 0.6439 0.3065 0.150 Uiso 0.50 1 calc PR A 1
H8B H 0.1819 0.7401 0.3713 0.150 Uiso 0.50 1 calc PR A 1
H8C H 0.1205 0.7278 0.2951 0.150 Uiso 0.50 1 calc PR A 1
C8A C 0.140(3) 0.677(3) 0.316(2) 0.079(8) Uani 0.50 1 d PD A 2
H8A1 H 0.0869 0.7008 0.2790 0.118 Uiso 0.50 1 calc PR A 2
H8A2 H 0.2065 0.6549 0.2910 0.118 Uiso 0.50 1 calc PR A 2
H8A3 H 0.1500 0.7585 0.3488 0.118 Uiso 0.50 1 calc PR A 2

loop_
_atom_site_aniso_label
_atom_site_aniso_U_11
_atom_site_aniso_U_22
_atom_site_aniso_U_33
_atom_site_aniso_U_23
_atom_site_aniso_U_13
_atom_site_aniso_U_12
W1 0.02857(13) 0.02660(13) 0.02486(12) 0.000 0.00077(13) 0.000
N1 0.034(7) 0.062(6) 0.046(6) 0.014(5) 0.002(6) -0.002(6)
N1A 0.030(6) 0.044(6) 0.046(5) 0.022(4) 0.011(5) -0.011(5)
N2 0.029(5) 0.057(6) 0.054(5) -0.018(4) -0.002(5) -0.006(5)
N2A 0.025(5) 0.054(5) 0.042(5) -0.021(4) -0.004(4) -0.003(4)
C1 0.049(3) 0.038(2) 0.037(2) 0.0104(18) 0.005(2) 0.001(2)
C2 0.088(16) 0.102(13) 0.063(9) 0.012(8) 0.031(10) 0.020(11)
C2A 0.091(18) 0.14(2) 0.14(2) 0.008(15) 0.079(17) -0.009(13)
C3 0.053(9) 0.102(19) 0.122(17) 0.051(13) 0.004(10) 0.016(10)
C3A 0.078(12) 0.045(7) 0.067(9) 0.024(7) -0.006(8) -0.017(7)
C4 0.16(3) 0.19(3) 0.15(2) 0.026(19) -0.06(2) -0.13(2)
C4A 0.108(15) 0.025(6) 0.148(18) 0.027(8) -0.017(12) -0.030(6)
C5 0.052(3) 0.047(2) 0.039(2) -0.017(2) -0.001(2) -0.004(2)
C6 0.054(10) 0.053(10) 0.049(9) 0.000(8) -0.011(7) -0.015(7)
C6A 0.035(8) 0.066(11) 0.063(12) -0.023(8) 0.009(7) 0.003(7)
C7 0.074(14) 0.114(17) 0.051(8) -0.029(8) -0.011(8) 0.037(12)
C7A 0.054(11) 0.106(16) 0.120(16) -0.018(11) -0.032(11) 0.021(11)
C8 0.11(3) 0.049(12) 0.14(3) -0.026(10) 0.04(2) -0.059(14)
C8A 0.065(13) 0.081(16) 0.091(14) -0.028(10) 0.020(11) -0.027(9)

loop_
_atom_type_symbol
_atom_type_description
_atom_type_scat_dispersion_real
_atom_type_scat_dispersion_imag
_atom_type_scat_source
C C 0.0033 0.0016 'International Tables Vol C Tables 4.2.6.8 and 6.1.1.4'
H H 0.0000 0.0000 'International Tables Vol C Tables 4.2.6.8 and 6.1.1.4'
N N 0.0061 0.0033 'International Tables Vol C Tables 4.2.6.8 and 6.1.1.4'
W W -0.8490 6.8722 'International Tables Vol C Tables 4.2.6.8 and 6.1.1.4'

loop_
_geom_angle_atom_site_label_1
_geom_angle_atom_site_label_2
_geom_angle_atom_site_label_3
_geom_angle
_geom_angle_site_symmetry_1
_geom_angle_site_symmetry_3
_geom_angle_publ_flag
N1 W1 N1 99.5(10) 4 . ?
N1 W1 N2 120.0(5) 4 . ?
N1 W1 N2 111.1(8) . . ?
N1 W1 N2 111.1(8) 4 4 ?
N1 W1 N2 120.0(5) . 4 ?
N2 W1 N2 96.6(8) . 4 ?
N1 W1 N1A 111.0(4) 4 . ?
N1 W1 N1A 14.9(6) . . ?
N2 W1 N1A 110.6(6) . . ?
N2 W1 N1A 105.9(5) 4 . ?
N1 W1 N1A 14.9(6) 4 4 ?
N1 W1 N1A 111.0(4) . 4 ?
N2 W1 N1A 105.9(5) . 4 ?
N2 W1 N1A 110.6(6) 4 4 ?
N1A W1 N1A 123.9(8) . 4 ?
N1 W1 N2A 104.5(5) 4 . ?
N1 W1 N2A 110.3(7) . . ?
N2 W1 N2A 16.9(4) . . ?
N2 W1 N2A 110.0(4) 4 . ?
N1A W1 N2A 114.4(6) . . ?
N1A W1 N2A 91.2(5) 4 . ?
N1 W1 N2A 110.3(7) 4 4 ?
N1 W1 N2A 104.5(5) . 4 ?
N2 W1 N2A 110.0(4) . 4 ?
N2 W1 N2A 16.9(4) 4 4 ?
N1A W1 N2A 91.2(5) . 4 ?
N1A W1 N2A 114.4(6) 4 4 ?
N2A W1 N2A 124.9(6) . 4 ?
C1 N1 W1 166.4(11) . . ?
C1 N1A W1 134.0(7) . . ?
C5 N2 W1 165.6(9) . . ?
C5 N2A W1 130.6(6) . . ?
N1A C1 N1 21.3(5) . . ?
N1A C1 C2A 105.1(14) . . ?
N1 C1 C2A 124.3(14) . . ?
N1A C1 C3A 110.8(8) . . ?
N1 C1 C3A 91.3(8) . . ?
C2A C1 C3A 120.2(17) . . ?
N1A C1 C3 127.6(10) . . ?
N1 C1 C3 107.5(10) . . ?
C2A C1 C3 112.3(19) . . ?
C3A C1 C3 17.0(11) . . ?
N1A C1 C4 110.2(15) . . ?
N1 C1 C4 115.6(15) . . ?
C2A C1 C4 89.2(18) . . ?
C3A C1 C4 119.1(17) . . ?
C3 C1 C4 105.9(18) . . ?
N1A C1 C4A 106.3(11) . . ?
N1 C1 C4A 104.6(12) . . ?
C2A C1 C4A 108.9(16) . . ?
C3A C1 C4A 104.8(14) . . ?
C3 C1 C4A 95.1(16) . . ?
C4 C1 C4A 20(3) . . ?
N1A C1 C2 98.2(11) . . ?
N1 C1 C2 111.4(11) . . ?
C2A C1 C2 26.4(13) . . ?
C3A C1 C2 101.2(14) . . ?
C3 C1 C2 99.5(17) . . ?
C4 C1 C2 115.2(18) . . ?
C4A C1 C2 134.6(15) . . ?
C1 C2 H2A 109.5 . . ?
C1 C2 H2B 109.5 . . ?
H2A C2 H2B 109.5 . . ?
C1 C2 H2C 109.5 . . ?
H2A C2 H2C 109.5 . . ?
H2B C2 H2C 109.5 . . ?
C1 C2A H2A1 109.5 . . ?
C1 C2A H2A2 109.5 . . ?
H2A1 C2A H2A2 109.5 . . ?
C1 C2A H2A3 109.5 . . ?
H2A1 C2A H2A3 109.5 . . ?
H2A2 C2A H2A3 109.5 . . ?
C1 C3 H3A 109.5 . . ?
C1 C3 H3B 109.5 . . ?
H3A C3 H3B 109.5 . . ?
C1 C3 H3C 109.5 . . ?
H3A C3 H3C 109.5 . . ?
H3B C3 H3C 109.5 . . ?
C1 C3A H3A1 109.5 . . ?
C1 C3A H3A2 109.5 . . ?
H3A1 C3A H3A2 109.5 . . ?
C1 C3A H3A3 109.5 . . ?
H3A1 C3A H3A3 109.5 . . ?
H3A2 C3A H3A3 109.5 . . ?
C1 C4 H4A 109.5 . . ?
C1 C4 H4B 109.5 . . ?
H4A C4 H4B 109.5 . . ?
C1 C4 H4C 109.5 . . ?
H4A C4 H4C 109.5 . . ?
H4B C4 H4C 109.5 . . ?
C1 C4A H4A1 109.5 . . ?
C1 C4A H4A2 109.5 . . ?
H4A1 C4A H4A2 109.5 . . ?
C1 C4A H4A3 109.5 . . ?
H4A1 C4A H4A3 109.5 . . ?
H4A2 C4A H4A3 109.5 . . ?
N2 C5 N2A 23.7(4) . . ?
N2 C5 C7A 125.6(13) . . ?
N2A C5 C7A 103.5(13) . . ?
N2 C5 C6A 91.3(10) . . ?
N2A C5 C6A 112.3(11) . . ?
C7A C5 C6A 120.0(17) . . ?
N2 C5 C8 113.9(18) . . ?
N2A C5 C8 110.8(18) . . ?
C7A C5 C8 92(2) . . ?
C6A C5 C8 116(2) . . ?
N2 C5 C8A 102.4(18) . . ?
N2A C5 C8A 104.8(18) . . ?
C7A C5 C8A 107(2) . . ?
C6A C5 C8A 108(2) . . ?
C8 C5 C8A 15(3) . . ?
N2 C5 C6 105.7(10) . . ?
N2A C5 C6 126.5(10) . . ?
C7A C5 C6 110.1(16) . . ?
C6A C5 C6 14.4(16) . . ?
C8 C5 C6 108(2) . . ?
C8A C5 C6 103(2) . . ?
N2 C5 C7 111.8(10) . . ?
N2A C5 C7 94.3(10) . . ?
C7A C5 C7 22.8(17) . . ?
C6A C5 C7 106.5(16) . . ?
C8 C5 C7 115(2) . . ?
C8A C5 C7 130(2) . . ?
C6 C5 C7 101.0(14) . . ?
C5 C6 H6A 109.5 . . ?
C5 C6 H6B 109.5 . . ?
H6A C6 H6B 109.5 . . ?
C5 C6 H6C 109.5 . . ?
H6A C6 H6C 109.5 . . ?
H6B C6 H6C 109.5 . . ?
C5 C6A H6A1 109.5 . . ?
C5 C6A H6A2 109.5 . . ?
H6A1 C6A H6A2 109.5 . . ?
C5 C6A H6A3 109.5 . . ?
H6A1 C6A H6A3 109.5 . . ?
H6A2 C6A H6A3 109.5 . . ?
C5 C7 H7A 109.5 . . ?
C5 C7 H7B 109.5 . . ?
H7A C7 H7B 109.5 . . ?
C5 C7 H7C 109.5 . . ?
H7A C7 H7C 109.5 . . ?
H7B C7 H7C 109.5 . . ?
C5 C7A H7A1 109.5 . . ?
C5 C7A H7A2 109.5 . . ?
H7A1 C7A H7A2 109.5 . . ?
C5 C7A H7A3 109.5 . . ?
H7A1 C7A H7A3 109.5 . . ?
H7A2 C7A H7A3 109.5 . . ?
C5 C8 H8A 109.5 . . ?
C5 C8 H8B 109.5 . . ?
H8A C8 H8B 109.5 . . ?
C5 C8 H8C 109.5 . . ?
H8A C8 H8C 109.5 . . ?
H8B C8 H8C 109.5 . . ?
C5 C8A H8A1 109.5 . . ?
C5 C8A H8A2 109.5 . . ?
H8A1 C8A H8A2 109.5 . . ?
C5 C8A H8A3 109.5 . . ?
H8A1 C8A H8A3 109.5 . . ?
H8A2 C8A H8A3 109.5 . . ?

loop_
_geom_bond_atom_site_label_1
_geom_bond_atom_site_label_2
_geom_bond_distance
_geom_bond_site_symmetry_2
_geom_bond_publ_flag
W1 N1 1.706(15) 4 ?
W1 N1 1.706(15) . ?
W1 N2 1.708(11) . ?
W1 N2 1.708(11) 4 ?
W1 N1A 1.966(11) . ?
W1 N1A 1.966(11) 4 ?
W1 N2A 1.987(9) . ?
W1 N2A 1.987(9) 4 ?
N1 C1 1.475(15) . ?
N1A C1 1.459(14) . ?
N2 C5 1.475(12) . ?
N2A C5 1.482(11) . ?
C1 C2A 1.508(12) . ?
C1 C3A 1.511(12) . ?
C1 C3 1.512(12) . ?
C1 C4 1.515(13) . ?
C1 C4A 1.516(12) . ?
C1 C2 1.524(12) . ?
C2 H2A 0.9800 . ?
C2 H2B 0.9800 . ?
C2 H2C 0.9800 . ?
C2A H2A1 0.9800 . ?
C2A H2A2 0.9800 . ?
C2A H2A3 0.9800 . ?
C3 H3A 0.9800 . ?
C3 H3B 0.9800 . ?
C3 H3C 0.9800 . ?
C3A H3A1 0.9800 . ?
C3A H3A2 0.9800 . ?
C3A H3A3 0.9800 . ?
C4 H4A 0.9800 . ?
C4 H4B 0.9800 . ?
C4 H4C 0.9800 . ?
C4A H4A1 0.9800 . ?
C4A H4A2 0.9800 . ?
C4A H4A3 0.9800 . ?
C5 C7A 1.514(13) . ?
C5 C6A 1.518(11) . ?
C5 C8 1.521(12) . ?
C5 C8A 1.521(13) . ?
C5 C6 1.523(12) . ?
C5 C7 1.525(12) . ?
C6 H6A 0.9800 . ?
C6 H6B 0.9800 . ?
C6 H6C 0.9800 . ?
C6A H6A1 0.9800 . ?
C6A H6A2 0.9800 . ?
C6A H6A3 0.9800 . ?
C7 H7A 0.9800 . ?
C7 H7B 0.9800 . ?
C7 H7C 0.9800 . ?
C7A H7A1 0.9800 . ?
C7A H7A2 0.9800 . ?
C7A H7A3 0.9800 . ?
C8 H8A 0.9800 . ?
C8 H8B 0.9800 . ?
C8 H8C 0.9800 . ?
C8A H8A1 0.9800 . ?
C8A H8A2 0.9800 . ?
C8A H8A3 0.9800 . ?

loop_
_geom_torsion_atom_site_label_1
_geom_torsion_atom_site_label_2
_geom_torsion_atom_site_label_3
_geom_torsion_atom_site_label_4
_geom_torsion
_geom_torsion_site_symmetry_1
_geom_torsion_site_symmetry_2
_geom_torsion_site_symmetry_3
_geom_torsion_site_symmetry_4
_geom_torsion_publ_flag
N1 W1 N1 C1 91(5) 4 . . . ?
N2 W1 N1 C1 -37(5) . . . . ?
N2 W1 N1 C1 -148(4) 4 . . . ?
N1A W1 N1 C1 -128(8) . . . . ?
N1A W1 N1 C1 81(5) 4 . . . ?
N2A W1 N1 C1 -19(5) . . . . ?
N2A W1 N1 C1 -155(5) 4 . . . ?
N1 W1 N1A C1 56(2) 4 . . . ?
N1 W1 N1A C1 15(3) . . . . ?
N2 W1 N1A C1 -79.6(15) . . . . ?
N2 W1 N1A C1 176.8(14) 4 . . . ?
N1A W1 N1A C1 47.6(12) 4 . . . ?
N2A W1 N1A C1 -61.9(16) . . . . ?
N2A W1 N1A C1 168.5(15) 4 . . . ?
N1 W1 N2 C5 -144(3) 4 . . . ?
N1 W1 N2 C5 -28(3) . . . . ?
N2 W1 N2 C5 97(3) 4 . . . ?
N1A W1 N2 C5 -12(4) . . . . ?
N1A W1 N2 C5 -149(3) 4 . . . ?
N2A W1 N2 C5 -119(5) . . . . ?
N2A W1 N2 C5 87(4) 4 . . . ?
N1 W1 N2A C5 174.6(11) 4 . . . ?
N1 W1 N2A C5 -79.3(11) . . . . ?
N2 W1 N2A C5 16.6(17) . . . . ?
N2 W1 N2A C5 55.3(14) 4 . . . ?
N1A W1 N2A C5 -63.8(11) . . . . ?
N1A W1 N2A C5 167.7(11) 4 . . . ?
N2A W1 N2A C5 46.4(9) 4 . . . ?
W1 N1A C1 N1 -12(2) . . . . ?
W1 N1A C1 C2A 143.9(16) . . . . ?
W1 N1A C1 C3A 12.7(19) . . . . ?
W1 N1A C1 C3 9(3) . . . . ?
W1 N1A C1 C4 -121(2) . . . . ?
W1 N1A C1 C4A -100.6(19) . . . . ?
W1 N1A C1 C2 118.0(16) . . . . ?
W1 N1 C1 N1A 131(8) . . . . ?
W1 N1 C1 C2A 103(5) . . . . ?
W1 N1 C1 C3A -26(5) . . . . ?
W1 N1 C1 C3 -31(5) . . . . ?
W1 N1 C1 C4 -149(5) . . . . ?
W1 N1 C1 C4A -132(5) . . . . ?
W1 N1 C1 C2 77(5) . . . . ?
W1 N2 C5 N2A 122(5) . . . . ?
W1 N2 C5 C7A 98(3) . . . . ?
W1 N2 C5 C6A -31(4) . . . . ?
W1 N2 C5 C8 -150(4) . . . . ?
W1 N2 C5 C8A -139(4) . . . . ?
W1 N2 C5 C6 -31(4) . . . . ?
W1 N2 C5 C7 78(4) . . . . ?
W1 N2A C5 N2 -13.8(14) . . . . ?
W1 N2A C5 C7A 146.6(13) . . . . ?
W1 N2A C5 C6A 15.7(18) . . . . ?
W1 N2A C5 C8 -116(2) . . . . ?
W1 N2A C5 C8A -101(2) . . . . ?
W1 N2A C5 C6 18.5(19) . . . . ?
W1 N2A C5 C7 125.5(13) . . . . ?
